data_4027580
loop_
_publ_author_name
'Haoran Xue'
'Peddabuddi Gopal'
'Jiong Yang'

_publ_section_title
;
 Stereochemical Study of a Transannular Michael Reaction Cascade
;
_journal_name_full 'Journal of Organic Chemistry'
_journal_page_first 8933
_journal_page_last 8945
_journal_paper_doi 10.1021/jo301287z
_journal_volume 77
_journal_year 2012
_chemical_formula_sum 'C19 H26 O4'
_chemical_formula_weight 318.40
_chemical_name_systematic
; 
 ? 
;
_space_group_IT_number 2
_symmetry_cell_setting triclinic
_symmetry_space_group_name_Hall '-P 1'
_symmetry_space_group_name_H-M 'P -1'
_atom_sites_solution_hydrogens geom
_atom_sites_solution_primary direct
_atom_sites_solution_secondary difmap
_audit_creation_method SHELXL-97
_cell_angle_alpha 88.659(9)
_cell_angle_beta 86.896(9)
_cell_angle_gamma 70.776(9)
_cell_formula_units_Z 2
_cell_length_a 7.1136(9)
_cell_length_b 10.6900(13)
_cell_length_c 12.6430(16)
_cell_measurement_reflns_used 1010
_cell_measurement_temperature 110(2)
_cell_measurement_theta_max 58.17
_cell_measurement_theta_min 3.50
_cell_volume 906.5(2)
_computing_cell_refinement
; 
  CELL-NOW (Sheldrick, 2003) and SAINT (BRUKER-NONIUS, 2003) 
;
_computing_data_collection 'FRAMBO (BRUKER-NONIUS, 2003)'
_computing_data_reduction 'Bruker APEX2'
_computing_molecular_graphics Olex2
_computing_publication_material 'Bruker SHELXTL'
_computing_structure_refinement 'SHELXL-97 (Sheldrick, 2008)'
_computing_structure_solution 'SHELXS-97 (Sheldrick, 2008)'
_diffrn_ambient_temperature 110(2)
_diffrn_measured_fraction_theta_full 0.978
_diffrn_measured_fraction_theta_max 0.978
_diffrn_measurement_device_type 'BRUKER GADDS D8 Discover'
_diffrn_measurement_method 'phi and omega scans'
_diffrn_radiation_monochromator graphite
_diffrn_radiation_source 'fine-focus sealed tube'
_diffrn_radiation_type CuK\a
_diffrn_radiation_wavelength 1.54178
_diffrn_reflns_av_R_equivalents 0.0590
_diffrn_reflns_av_sigmaI/netI 0.0392
_diffrn_reflns_limit_h_max 7
_diffrn_reflns_limit_h_min -7
_diffrn_reflns_limit_k_max 11
_diffrn_reflns_limit_k_min -11
_diffrn_reflns_limit_l_max 14
_diffrn_reflns_limit_l_min -14
_diffrn_reflns_number 20832
_diffrn_reflns_theta_full 59.97
_diffrn_reflns_theta_max 59.97
_diffrn_reflns_theta_min 5.60
_diffrn_standards_decay_% 0
_diffrn_standards_interval_count 0
_diffrn_standards_number 0
_exptl_absorpt_coefficient_mu 0.649
_exptl_absorpt_correction_T_max 0.9808
_exptl_absorpt_correction_T_min 0.9621
_exptl_absorpt_correction_type multi-scan
_exptl_absorpt_process_details 'SADABS; (Sheldrick, 2006)'
_exptl_crystal_colour colorless
_exptl_crystal_density_diffrn 1.167
_exptl_crystal_description block
_exptl_crystal_F_000 344
_exptl_crystal_size_max 0.06
_exptl_crystal_size_mid 0.05
_exptl_crystal_size_min 0.03
_platon_squeeze_details
;
Ethyl acetate was used for crystallization. 
Solvent atoms were found in the structure
which could not be identified clearly due
to partial occupancy and disorder. The solvent
was SQUEEZED out using PLATON. The number of
electrons, 43 in the unit cell, and 10.7 electrons
per asymmetric unit accounts for a water molecule 
disordered in several positions.
;
_refine_diff_density_max 0.170
_refine_diff_density_min -0.244
_refine_diff_density_rms 0.045
_refine_ls_extinction_coef 0.0118(12)
_refine_ls_extinction_expression Fc^*^=kFc[1+0.001xFc^2^\l^3^/sin(2\q)]^-1/4^
_refine_ls_extinction_method SHELXL
_refine_ls_goodness_of_fit_ref 1.050
_refine_ls_hydrogen_treatment constr
_refine_ls_matrix_type full
_refine_ls_number_parameters 212
_refine_ls_number_reflns 2612
_refine_ls_number_restraints 0
_refine_ls_restrained_S_all 1.050
_refine_ls_R_factor_all 0.0521
_refine_ls_R_factor_gt 0.0406
_refine_ls_shift/su_max 0.000
_refine_ls_shift/su_mean 0.000
_refine_ls_structure_factor_coef Fsqd
_refine_ls_weighting_details
; calc 
 [0.00000+1.00000exp(1.00(sin\q/\l)^2^)]/ 
   [\s^2^(Fo^2^)+0.0000+0.0000*P+(0.0654P)^2^+0.0000sin\q/\l] 
 where P = 0.33333Fo^2^ + 0.66667Fc^2^ 
;
_refine_ls_weighting_scheme calc
_refine_ls_wR_factor_gt 0.1015
_refine_ls_wR_factor_ref 0.1062
_reflns_number_gt 1904
_reflns_number_total 2612
_reflns_threshold_expression >2sigma(I)
_cod_data_source_file jo301287z_si_004.cif
_cod_data_source_block jyb
_cod_database_code 4027580

loop_
_symmetry_equiv_pos_as_xyz
'x, y, z'
'-x, -y, -z'

loop_
_atom_site_label
_atom_site_type_symbol
_atom_site_fract_x
_atom_site_fract_y
_atom_site_fract_z
_atom_site_U_iso_or_equiv
_atom_site_adp_type
_atom_site_occupancy
_atom_site_symmetry_multiplicity
_atom_site_calc_flag
_atom_site_refinement_flags
C1 C 1.0835(3) -0.33030(17) 0.66959(14) 0.0273(5) Uani 1 1 d .
H1 H 1.0634 -0.3652 0.7419 0.033 Uiso 1 1 calc R
C2 C 1.1966(3) -0.44656(19) 0.59940(15) 0.0324(5) Uani 1 1 d .
H2A H 1.2179 -0.4147 0.5271 0.039 Uiso 1 1 calc R
H2B H 1.1188 -0.5077 0.5948 0.039 Uiso 1 1 calc R
C3 C 1.3974(3) -0.51909(19) 0.64651(16) 0.0338(5) Uani 1 1 d .
H3A H 1.3752 -0.5578 0.7160 0.041 Uiso 1 1 calc R
H3B H 1.4755 -0.5924 0.5991 0.041 Uiso 1 1 calc R
C4 C 1.5142(3) -0.42489(18) 0.66043(16) 0.0322(5) Uani 1 1 d .
H4A H 1.5487 -0.3938 0.5900 0.039 Uiso 1 1 calc R
H4B H 1.6400 -0.4727 0.6947 0.039 Uiso 1 1 calc R
C5 C 1.3945(3) -0.30521(18) 0.72801(14) 0.0285(5) Uani 1 1 d .
H5A H 1.4719 -0.2438 0.7327 0.034 Uiso 1 1 calc R
H5B H 1.3707 -0.3353 0.8006 0.034 Uiso 1 1 calc R
C6 C 1.1938(3) -0.23221(17) 0.67960(14) 0.0241(4) Uani 1 1 d .
H6 H 1.2236 -0.2047 0.6062 0.029 Uiso 1 1 calc R
C7 C 1.0562(2) -0.10611(17) 0.73766(13) 0.0228(4) Uani 1 1 d .
C8 C 0.8879(3) -0.04942(17) 0.66206(13) 0.0233(4) Uani 1 1 d .
C9 C 0.7987(3) -0.13945(18) 0.61710(14) 0.0263(4) Uani 1 1 d .
C10 C 0.9645(3) -0.14448(18) 0.84258(14) 0.0264(4) Uani 1 1 d .
H10A H 0.8566 -0.1781 0.8268 0.040 Uiso 1 1 calc R
H10B H 0.9115 -0.0663 0.8879 0.040 Uiso 1 1 calc R
H10C H 1.0676 -0.2133 0.8793 0.040 Uiso 1 1 calc R
C11 C 1.1698(3) -0.00643(17) 0.75178(14) 0.0236(4) Uani 1 1 d .
H11 H 1.2609 -0.0168 0.6871 0.028 Uiso 1 1 calc R
C12 C 1.0401(3) 0.14371(17) 0.75379(14) 0.0247(4) Uani 1 1 d .
C13 C 0.9223(3) 0.17619(18) 0.65369(14) 0.0273(4) Uani 1 1 d .
H13A H 0.8193 0.2645 0.6619 0.033 Uiso 1 1 calc R
H13B H 1.0137 0.1814 0.5931 0.033 Uiso 1 1 calc R
C14 C 0.8235(3) 0.07831(18) 0.62852(13) 0.0241(4) Uani 1 1 d .
C15 C 0.8924(3) 0.17990(19) 0.85026(15) 0.0297(5) Uani 1 1 d .
H15A H 0.7884 0.1395 0.8433 0.044 Uiso 1 1 calc R
H15B H 0.8314 0.2764 0.8541 0.044 Uiso 1 1 calc R
H15C H 0.9633 0.1469 0.9149 0.044 Uiso 1 1 calc R
C16 C 1.3062(3) -0.03153(18) 0.84546(14) 0.0251(4) Uani 1 1 d .
C17 C 1.4381(3) 0.05346(18) 0.84566(15) 0.0295(5) Uani 1 1 d .
H17A H 1.5318 0.0329 0.7827 0.035 Uiso 1 1 calc R
H17B H 1.5173 0.0335 0.9097 0.035 Uiso 1 1 calc R
C18 C 1.3130(3) 0.20044(19) 0.84423(16) 0.0334(5) Uani 1 1 d .
H18A H 1.2322 0.2239 0.9115 0.040 Uiso 1 1 calc R
H18B H 1.4019 0.2549 0.8374 0.040 Uiso 1 1 calc R
C19 C 1.1770(3) 0.22902(19) 0.75196(15) 0.0305(5) Uani 1 1 d .
H19A H 1.2596 0.2130 0.6849 0.037 Uiso 1 1 calc R
H19B H 1.0938 0.3237 0.7534 0.037 Uiso 1 1 calc R
O1 O 0.88669(18) -0.27086(12) 0.62445(10) 0.0309(3) Uani 1 1 d .
O2 O 0.64273(19) -0.10184(13) 0.56896(10) 0.0336(4) Uani 1 1 d .
O3 O 0.67018(18) 0.13099(12) 0.56594(9) 0.0296(3) Uani 1 1 d .
H3 H 0.6188 0.0732 0.5524 0.044 Uiso 1 1 calc R
O4 O 1.30830(19) -0.11011(13) 0.91678(10) 0.0324(4) Uani 1 1 d .

loop_
_atom_site_aniso_label
_atom_site_aniso_U_11
_atom_site_aniso_U_22
_atom_site_aniso_U_33
_atom_site_aniso_U_23
_atom_site_aniso_U_13
_atom_site_aniso_U_12
C1 0.0259(10) 0.0281(11) 0.0276(10) 0.0010(8) -0.0054(8) -0.0078(8)
C2 0.0384(11) 0.0279(11) 0.0295(11) -0.0014(8) -0.0022(9) -0.0088(9)
C3 0.0376(11) 0.0271(11) 0.0321(11) -0.0020(8) -0.0008(9) -0.0047(9)
C4 0.0293(10) 0.0292(11) 0.0343(11) -0.0007(8) -0.0007(9) -0.0047(9)
C5 0.0274(10) 0.0295(11) 0.0276(10) 0.0028(8) -0.0014(9) -0.0084(9)
C6 0.0263(10) 0.0255(10) 0.0197(9) 0.0024(7) -0.0005(8) -0.0076(8)
C7 0.0222(9) 0.0250(10) 0.0205(9) 0.0021(7) -0.0003(8) -0.0068(8)
C8 0.0229(9) 0.0272(10) 0.0209(10) 0.0019(8) -0.0014(8) -0.0097(8)
C9 0.0273(10) 0.0283(11) 0.0231(10) 0.0017(8) -0.0004(9) -0.0088(9)
C10 0.0267(10) 0.0296(10) 0.0225(10) 0.0019(8) -0.0002(8) -0.0091(8)
C11 0.0233(9) 0.0266(10) 0.0202(9) 0.0014(7) -0.0004(8) -0.0075(8)
C12 0.0240(9) 0.0259(10) 0.0248(10) 0.0012(8) -0.0020(8) -0.0090(8)
C13 0.0279(10) 0.0274(10) 0.0269(10) 0.0046(8) -0.0036(8) -0.0093(8)
C14 0.0214(9) 0.0315(11) 0.0177(9) 0.0012(7) -0.0019(8) -0.0065(8)
C15 0.0278(10) 0.0311(11) 0.0290(11) -0.0021(8) 0.0014(9) -0.0086(9)
C16 0.0213(9) 0.0275(10) 0.0241(10) -0.0029(8) 0.0008(8) -0.0049(8)
C17 0.0252(10) 0.0366(12) 0.0289(10) 0.0034(8) -0.0059(9) -0.0127(9)
C18 0.0331(11) 0.0372(12) 0.0346(11) -0.0004(9) -0.0033(9) -0.0176(9)
C19 0.0291(10) 0.0285(11) 0.0344(11) 0.0022(8) 0.0003(9) -0.0108(9)
O1 0.0284(7) 0.0284(8) 0.0358(8) 0.0005(6) -0.0070(6) -0.0083(6)
O2 0.0300(7) 0.0374(8) 0.0348(8) 0.0026(6) -0.0106(6) -0.0121(6)
O3 0.0293(7) 0.0324(8) 0.0283(7) 0.0052(6) -0.0095(6) -0.0109(6)
O4 0.0366(8) 0.0373(8) 0.0258(7) 0.0080(6) -0.0068(6) -0.0151(6)

loop_
_atom_type_symbol
_atom_type_description
_atom_type_scat_dispersion_real
_atom_type_scat_dispersion_imag
_atom_type_scat_source
C C 0.0181 0.0091 'International Tables Vol C Tables 4.2.6.8 and 6.1.1.4'
H H 0.0000 0.0000 'International Tables Vol C Tables 4.2.6.8 and 6.1.1.4'
O O 0.0492 0.0322 'International Tables Vol C Tables 4.2.6.8 and 6.1.1.4'

loop_
_geom_angle_atom_site_label_1
_geom_angle_atom_site_label_2
_geom_angle_atom_site_label_3
_geom_angle
O1 C1 C6 112.94(14)
O1 C1 C2 106.19(14)
C6 C1 C2 112.72(15)
O1 C1 H1 108.3
C6 C1 H1 108.3
C2 C1 H1 108.3
C1 C2 C3 108.90(15)
C1 C2 H2A 109.9
C3 C2 H2A 109.9
C1 C2 H2B 109.9
C3 C2 H2B 109.9
H2A C2 H2B 108.3
C4 C3 C2 110.75(16)
C4 C3 H3A 109.5
C2 C3 H3A 109.5
C4 C3 H3B 109.5
C2 C3 H3B 109.5
H3A C3 H3B 108.1
C3 C4 C5 111.54(15)
C3 C4 H4A 109.3
C5 C4 H4A 109.3
C3 C4 H4B 109.3
C5 C4 H4B 109.3
H4A C4 H4B 108.0
C4 C5 C6 110.66(15)
C4 C5 H5A 109.5
C6 C5 H5A 109.5
C4 C5 H5B 109.5
C6 C5 H5B 109.5
H5A C5 H5B 108.1
C1 C6 C5 108.01(14)
C1 C6 C7 109.78(14)
C5 C6 C7 117.03(14)
C1 C6 H6 107.2
C5 C6 H6 107.2
C7 C6 H6 107.2
C8 C7 C10 107.89(14)
C8 C7 C11 110.37(14)
C10 C7 C11 114.04(14)
C8 C7 C6 103.24(14)
C10 C7 C6 110.39(14)
C11 C7 C6 110.33(14)
C14 C8 C9 117.22(16)
C14 C8 C7 124.31(16)
C9 C8 C7 118.34(15)
O2 C9 O1 115.93(16)
O2 C9 C8 123.50(17)
O1 C9 C8 120.56(16)
C7 C10 H10A 109.5
C7 C10 H10B 109.5
H10A C10 H10B 109.5
C7 C10 H10C 109.5
H10A C10 H10C 109.5
H10B C10 H10C 109.5
C16 C11 C7 116.63(15)
C16 C11 C12 107.32(14)
C7 C11 C12 116.14(14)
C16 C11 H11 105.2
C7 C11 H11 105.2
C12 C11 H11 105.2
C13 C12 C15 108.45(14)
C13 C12 C19 107.45(14)
C15 C12 C19 109.78(15)
C13 C12 C11 108.67(14)
C15 C12 C11 112.82(15)
C19 C12 C11 109.51(14)
C14 C13 C12 114.12(15)
C14 C13 H13A 108.7
C12 C13 H13A 108.7
C14 C13 H13B 108.7
C12 C13 H13B 108.7
H13A C13 H13B 107.6
O3 C14 C8 125.00(16)
O3 C14 C13 111.71(15)
C8 C14 C13 123.24(16)
C12 C15 H15A 109.5
C12 C15 H15B 109.5
H15A C15 H15B 109.5
C12 C15 H15C 109.5
H15A C15 H15C 109.5
H15B C15 H15C 109.5
O4 C16 C17 120.81(16)
O4 C16 C11 124.55(16)
C17 C16 C11 114.61(15)
C16 C17 C18 110.61(15)
C16 C17 H17A 109.5
C18 C17 H17A 109.5
C16 C17 H17B 109.5
C18 C17 H17B 109.5
H17A C17 H17B 108.1
C19 C18 C17 109.79(16)
C19 C18 H18A 109.7
C17 C18 H18A 109.7
C19 C18 H18B 109.7
C17 C18 H18B 109.7
H18A C18 H18B 108.2
C18 C19 C12 113.10(15)
C18 C19 H19A 109.0
C12 C19 H19A 109.0
C18 C19 H19B 109.0
C12 C19 H19B 109.0
H19A C19 H19B 107.8
C9 O1 C1 122.10(14)
C14 O3 H3 109.5

loop_
_geom_bond_atom_site_label_1
_geom_bond_atom_site_label_2
_geom_bond_distance
C1 O1 1.474(2)
C1 C6 1.513(2)
C1 C2 1.515(3)
C1 H1 1.0000
C2 C3 1.529(3)
C2 H2A 0.9900
C2 H2B 0.9900
C3 C4 1.520(3)
C3 H3A 0.9900
C3 H3B 0.9900
C4 C5 1.532(3)
C4 H4A 0.9900
C4 H4B 0.9900
C5 C6 1.536(2)
C5 H5A 0.9900
C5 H5B 0.9900
C6 C7 1.554(2)
C6 H6 1.0000
C7 C8 1.527(2)
C7 C10 1.553(2)
C7 C11 1.553(2)
C8 C14 1.355(2)
C8 C9 1.456(3)
C9 O2 1.237(2)
C9 O1 1.340(2)
C10 H10A 0.9800
C10 H10B 0.9800
C10 H10C 0.9800
C11 C16 1.534(2)
C11 C12 1.566(2)
C11 H11 1.0000
C12 C13 1.525(2)
C12 C15 1.535(2)
C12 C19 1.537(2)
C13 C14 1.488(2)
C13 H13A 0.9900
C13 H13B 0.9900
C14 O3 1.342(2)
C15 H15A 0.9800
C15 H15B 0.9800
C15 H15C 0.9800
C16 O4 1.215(2)
C16 C17 1.506(3)
C17 C18 1.530(3)
C17 H17A 0.9900
C17 H17B 0.9900
C18 C19 1.517(3)
C18 H18A 0.9900
C18 H18B 0.9900
C19 H19A 0.9900
C19 H19B 0.9900
O3 H3 0.8400

loop_
_geom_torsion_atom_site_label_1
_geom_torsion_atom_site_label_2
_geom_torsion_atom_site_label_3
_geom_torsion_atom_site_label_4
_geom_torsion
O1 C1 C2 C3 -175.95(14)
C6 C1 C2 C3 59.9(2)
C1 C2 C3 C4 -56.1(2)
C2 C3 C4 C5 55.8(2)
C3 C4 C5 C6 -56.5(2)
O1 C1 C6 C5 179.58(13)
C2 C1 C6 C5 -60.06(19)
O1 C1 C6 C7 50.92(19)
C2 C1 C6 C7 171.27(14)
C4 C5 C6 C1 56.90(19)
C4 C5 C6 C7 -178.67(14)
C1 C6 C7 C8 -63.91(17)
C5 C6 C7 C8 172.56(15)
C1 C6 C7 C10 51.18(18)
C5 C6 C7 C10 -72.34(19)
C1 C6 C7 C11 178.14(14)
C5 C6 C7 C11 54.62(19)
C10 C7 C8 C14 113.60(18)
C11 C7 C8 C14 -11.6(2)
C6 C7 C8 C14 -129.52(17)
C10 C7 C8 C9 -70.67(19)
C11 C7 C8 C9 164.13(14)
C6 C7 C8 C9 46.22(19)
C14 C8 C9 O2 -15.8(3)
C7 C8 C9 O2 168.20(16)
C14 C8 C9 O1 162.89(16)
C7 C8 C9 O1 -13.1(2)
C8 C7 C11 C16 164.80(14)
C10 C7 C11 C16 43.2(2)
C6 C7 C11 C16 -81.73(18)
C8 C7 C11 C12 36.7(2)
C10 C7 C11 C12 -84.93(18)
C6 C7 C11 C12 150.17(15)
C16 C11 C12 C13 172.70(14)
C7 C11 C12 C13 -54.76(19)
C16 C11 C12 C15 -67.00(18)
C7 C11 C12 C15 65.54(19)
C16 C11 C12 C19 55.59(18)
C7 C11 C12 C19 -171.87(14)
C15 C12 C13 C14 -76.78(19)
C19 C12 C13 C14 164.61(14)
C11 C12 C13 C14 46.2(2)
C9 C8 C14 O3 7.3(3)
C7 C8 C14 O3 -176.88(15)
C9 C8 C14 C13 -169.86(16)
C7 C8 C14 C13 5.9(3)
C12 C13 C14 O3 157.95(14)
C12 C13 C14 C8 -24.5(2)
C7 C11 C16 O4 -11.5(3)
C12 C11 C16 O4 120.80(19)
C7 C11 C16 C17 170.45(14)
C12 C11 C16 C17 -57.28(19)
O4 C16 C17 C18 -121.03(19)
C11 C16 C17 C18 57.1(2)
C16 C17 C18 C19 -53.9(2)
C17 C18 C19 C12 56.8(2)
C13 C12 C19 C18 -176.44(15)
C15 C12 C19 C18 65.8(2)
C11 C12 C19 C18 -58.6(2)
O2 C9 O1 C1 173.54(15)
C8 C9 O1 C1 -5.2(2)
C6 C1 O1 C9 -14.6(2)
C2 C1 O1 C9 -138.59(16)

loop_
_platon_squeeze_void_nr
_platon_squeeze_void_average_x
_platon_squeeze_void_average_y
_platon_squeeze_void_average_z
_platon_squeeze_void_volume
_platon_squeeze_void_count_electrons
_platon_squeeze_void_content
1 -0.064 0.500 0.000 136 43 ' '
